data_2001944
loop_
_publ_author_name
'Haendler, H. M.'

_publ_section_title
;
 <i>cis</i>-[Diaquabis(1-aminocyclohexanecarboxylato)nickel(II)]--water
 (1/1)
;
_journal_issue 2
_journal_name_full 'Acta Crystallographica Section C'
_journal_page_first 238
_journal_page_last 241
_journal_paper_doi 10.1107/S0108270192005985
_journal_volume 49
_journal_year 1993
_chemical_formula_moiety 'C14 H28 N2 Ni1 O6,H2 O1'
_chemical_formula_sum 'C14 H30 N2 Ni O7'
_chemical_formula_weight 397.0
_space_group_crystal_system monoclinic
_space_group_IT_number 9
_space_group_name_Hall 'C -2yc'
_space_group_name_H-M_alt 'C 1 c 1'
_cell_angle_alpha 90
_cell_angle_beta 107.24(3)
_cell_angle_gamma 90
_cell_formula_units_Z 4
_cell_length_a 27.073(7)
_cell_length_b 6.145(2)
_cell_length_c 11.605(4)
_cell_volume 1843.9(10)
_diffrn_radiation_type Mo
_diffrn_radiation_wavelength 0.71073
_exptl_absorpt_coefficient_mu 1.09
_exptl_crystal_density_diffrn 1.43
_exptl_crystal_F_000 848
_cod_data_source_file cd0088.cif
_cod_data_source_block cd0088_structure_1_of_1
_cod_depositor_comments
;
 Updating space group information and adding the symmetry operation list.

 Antanas Vaitkus,
 2018-06-15
;
_cod_original_cell_volume 1844.0(10)
_cod_original_sg_symbol_H-M 'C c'
_cod_original_formula_sum 'C14 H30 N2 Ni1 O7'
_cod_database_code 2001944

loop_
_space_group_symop_id
_space_group_symop_operation_xyz
1 x,y,z
2 x,-y,z+1/2
3 x+1/2,y+1/2,z
4 x+1/2,-y+1/2,z+1/2

loop_
_atom_site_label
_atom_site_fract_x
_atom_site_fract_y
_atom_site_fract_z
Ni .00000 .98451(9) .00000
O(11) .10290(10) .7586(7) .3091(3)
O(12) .0310(2) .8669(6) .1725(4)
O(21) -.0880(2) .4535(7) -.1404(5)
O(22) -.0218(2) .6765(6) -.0654(4)
O(10) .0159(2) 1.2991(7) .0709(4)
O(20) -.0279(2) 1.1183(6) -.1736(4)
O(30) .0485(2) .3831(7) .3069(4)
N(1) .0757(3) .9567(11) .0006(6)
N(2) -.0757(3) .9760(10) .0087(7)
C(10) .0792(2) .8339(8) .2076(4)
C(11) .1114(2) .8796(8) .1197(4)
C(12) .1383(2) .6689(9) .1016(5)
C(13) .1750(3) .7054(11) .0251(7)
C(14) .2153(3) .8796(18) .0829(8)
C(15) .1899(3) 1.0914(12) .1019(6)
C(16) .1519(2) 1.0542(10) .1750(6)
C(20) -.0688(2) .6276(8) -.0905(5)
C(21) -.1061(2) .7862(8) -.0546(4)
C(22) -.1465(3) .8639(12) -.1714(6)
C(23) -.1907(3) .9915(16) -.1492(8)
C(24) -.2164(3) .859(2) -.0708(10)
C(25) -.1770(3) .7966(19) .0458(8)
C(26) -.1330(3) .6658(13) .0255(6)
H(12A) .111(3) .552(12) .063(6)
H(12B) .157(3) .615(11) .177(6)
H(13A) .196(3) .579(12) .030(6)
H(13B) .153(3) .757(14) -.057(7)
H(14A) .241(3) .897(14) .046(7)
H(14B) .239(3) .829(13) .161(7)
H(15A) .224(3) 1.213(12) .145(6)
H(15B) .172(3) 1.151(12) .032(7)
H(16A) .170(2) 1.000(11) .268(6)
H(16B) .135(3) 1.180(11) .186(6)
H(22A) -.164(3) .735(12) -.213(6)
H(22B) -.131(3) .950(12) -.195(6)
H(23A) -.177(3) 1.155(15) -.105(7)
H(23B) -.219(3) 1.041(13) -.221(7)
H(24A) -.232(4) .709(17) -.102(9)
H(24B) -.250(4) .957(17) -.069(8)
H(25A) -.165(3) .941(16) .083(8)
H(25B) -.187(3) .717(16) .097(8)
H(26A) -.108(3) .639(12) .107(7)
H(26B) -.146(3) .525(13) -.016(6)
H(1OA) .008(2) 1.418(8) .032(4)
H(1OB) .023(2) 1.312(11) .146(6)
H(2OA) -.045(3) 1.245(13) -.173(7)
H(2OB) -.005(3) 1.123(11) -.207(6)
H(3OA) .026(3) .402(12) .333(6)
H(3OB) .067(2) .509(12) .320(6)
H(N1A) .076(3) .882(12) -.030(6)
H(N1B) .094(2) 1.119(11) .001(6)
H(N2A) -.078(2) .976(11) .075(6)
H(N2B) -.088(3) 1.068(12) -.007(7)

loop_
_geom_angle_atom_site_label_1
_geom_angle_atom_site_label_2
_geom_angle_atom_site_label_3
_geom_angle
O(12) Ni O(10) 88.0(2)
O(12) Ni O(20) 176.4(2)
O(12) Ni N(1) 81.3(2)
O(12) Ni N(2) 93.9(3)
O(10) Ni N(1) 89.2(2)
O(10) Ni N(2) 95.4(2)
Ni O(12) C(10) 117.0(3)
Ni N(1) C(11) 113.4(4)
O(12) Ni O(22) 91.5(2)
N(1) Ni N(2) 173.2(3)
O(11) C(10) O(12) 123.8(5)
O(11) C(10) C(11) 117.0(4)
O(12) C(10) C(11) 119.2(4)
N(1) C(11) C(10) 109.1(4)
O(22) Ni O(10) 174.8(2)
O(22) Ni O(20) 91.4(2)
O(22) Ni N(1) 95.8(2)
O(22) Ni N(2) 79.4(2)
O(20) Ni N(1) 96.3(2)
O(20) Ni N(2) 88.8(3)
Ni O(22) C(20) 117.8(3)
Ni N(2) C(21) 113.8(4)
O(10) Ni O(20) 89.4(2)
O(21) C(20) O(22) 124.4(5)
O(21) C(20) C(21) 116.6(5)
O(22) C(20) C(21) 119.0(4)
N(2) C(21) C(20) 108.5(4)

loop_
_geom_bond_atom_site_label_1
_geom_bond_atom_site_label_2
_geom_bond_distance
Ni O(12) 2.059(4)
Ni O(10) 2.095(4)
Ni N(1) 2.054(7)
O(11) C(10) 1.251(6)
O(12) C(10) 1.263(6)
N(1) C(11) 1.509(8)
C(10) C(11) 1.551(6)
C(11) C(12) 1.532(7)
C(11) C(16) 1.532(7)
Ni O(22) 2.059(4)
Ni O(20) 2.098(4)
Ni N(2) 2.082(7)
O(21) C(20) 1.254(7)
O(22) C(20) 1.255(7)
N(2) C(21) 1.490(8)
C(20) C(21) 1.547(7)
C(21) C(22) 1.544(8)
C(21) C(26) 1.531(8)
